data_7130218
loop_
_publ_author_name
'Charette, Andr\'e B.'
'St-Jacques, Kevin'
'Ladd, Carolyn L.'

_publ_section_title
;
 Access to hexahydroazepinone heterocycles via palladium-catalysed
 C(sp3)--H alkenylation/ring-opening of cyclopropanes
;
_journal_name_full 'Chemical Communications'
_journal_paper_doi 10.1039/D2CC01917E
_journal_year 2022
_chemical_formula_moiety 'C11 H16 Br N O'
_chemical_formula_sum 'C11 H16 Br N O'
_chemical_formula_weight 258.16
_space_group_crystal_system monoclinic
_space_group_IT_number 14
_space_group_name_Hall '-P 2ybc'
_space_group_name_H-M_alt 'P 1 21/c 1'
_atom_sites_solution_hydrogens geom
_atom_sites_solution_primary dual
_audit_creation_date 2020-08-25
_audit_creation_method
;
Olex2 1.3
(compiled 2020.07.31 svn.rc2a77460 for OlexSys, GUI svn.r6145)
;
_audit_update_record
;
2021-08-20 deposited with the CCDC.	2022-06-09 downloaded from the CCDC.
;
_cell_angle_alpha 90
_cell_angle_beta 99.1440(10)
_cell_angle_gamma 90
_cell_formula_units_Z 4
_cell_length_a 10.6041(4)
_cell_length_b 9.5540(3)
_cell_length_c 11.2772(4)
_cell_measurement_reflns_used 9806
_cell_measurement_temperature 120
_cell_measurement_theta_max 73.400
_cell_measurement_theta_min 3.674
_cell_volume 1127.99(7)
_computing_cell_refinement
;
SAINT (2013) V8.40A; Integration Software for Single Crystal Data.
Bruker AXS Inc., Madison, WI 53719-1173.
;
_computing_data_collection
;
APEX 2 (2013) Bruker AXS Inc., Madison, WI 53719-1173.
;
_computing_data_reduction
;
SAINT (2013) V8.40A; Integration Software for Single Crystal Data.
Bruker AXS Inc., Madison, WI 53719-1173.
;
_computing_molecular_graphics 'Olex2 1.3 (Dolomanov et al., 2009)'
_computing_publication_material 'Olex2 1.3 (Dolomanov et al., 2009)'
_computing_structure_refinement 'XL  (Sheldrick, 2008)'
_computing_structure_solution 'SHELXT 2014/5 (Sheldrick, 2014)'
_diffrn_ambient_temperature 120
_diffrn_detector 'CMOS Area detector'
_diffrn_detector_area_resol_mean 10.24
_diffrn_detector_type 'Bruker Photon 100 CMOS Detector'
_diffrn_measured_fraction_theta_full 0.997
_diffrn_measured_fraction_theta_max 0.997
_diffrn_measurement_device 'k-geometry diffractometer'
_diffrn_measurement_device_type 'Bruker Venture Metaljet'
_diffrn_measurement_method '\w and \f scans'
_diffrn_radiation_collimation 'Focusing mirrors'
_diffrn_radiation_monochromator 'Helios MX Mirror Optics'
_diffrn_radiation_probe x-ray
_diffrn_radiation_type GaK\a
_diffrn_radiation_wavelength 1.34139
_diffrn_reflns_av_R_equivalents 0.0425
_diffrn_reflns_av_unetI/netI 0.0264
_diffrn_reflns_Laue_measured_fraction_full 0.997
_diffrn_reflns_Laue_measured_fraction_max 0.997
_diffrn_reflns_limit_h_max 15
_diffrn_reflns_limit_h_min -15
_diffrn_reflns_limit_k_max 12
_diffrn_reflns_limit_k_min -13
_diffrn_reflns_limit_l_max 16
_diffrn_reflns_limit_l_min -15
_diffrn_reflns_number 27326
_diffrn_reflns_point_group_measured_fraction_full 0.997
_diffrn_reflns_point_group_measured_fraction_max 0.997
_diffrn_reflns_theta_full 53.594
_diffrn_reflns_theta_max 73.468
_diffrn_reflns_theta_min 3.673
_diffrn_source 'Metal Jet'
_diffrn_source_current 2.85
_diffrn_source_power 0.199215
_diffrn_source_target Ga
_diffrn_source_type 'Gallium Liquid Metal Jet Source'
_diffrn_source_voltage 69.9
_exptl_absorpt_coefficient_mu 3.114
_exptl_absorpt_correction_T_max 0.7537
_exptl_absorpt_correction_T_min 0.5605
_exptl_absorpt_correction_type multi-scan
_exptl_absorpt_process_details
;
SADABS-2016/2 (Bruker,2016/2) was used for absorption correction.
wR2(int) was 0.0998 before and 0.0661 after correction.
The Ratio of minimum to maximum transmission is 0.7437.
The \l/2 correction factor is Not present.
;
_exptl_crystal_colour 'clear light colourless'
_exptl_crystal_colour_lustre clear
_exptl_crystal_colour_modifier light
_exptl_crystal_colour_primary colourless
_exptl_crystal_density_diffrn 1.520
_exptl_crystal_description chunk
_exptl_crystal_F_000 528
_exptl_crystal_size_max 0.17
_exptl_crystal_size_mid 0.12
_exptl_crystal_size_min 0.05
_refine_diff_density_max 0.475
_refine_diff_density_min -0.405
_refine_diff_density_rms 0.067
_refine_ls_extinction_method none
_refine_ls_goodness_of_fit_ref 1.096
_refine_ls_hydrogen_treatment constr
_refine_ls_matrix_type full
_refine_ls_number_parameters 128
_refine_ls_number_reflns 3440
_refine_ls_number_restraints 0
_refine_ls_restrained_S_all 1.096
_refine_ls_R_factor_all 0.0304
_refine_ls_R_factor_gt 0.0284
_refine_ls_shift/su_max 0.001
_refine_ls_shift/su_mean 0.000
_refine_ls_structure_factor_coef Fsqd
_refine_ls_weighting_details 'w=1/[\s^2^(Fo^2^)+(0.0340P)^2^+0.5812P] where P=(Fo^2^+2Fc^2^)/3'
_refine_ls_weighting_scheme calc
_refine_ls_wR_factor_gt 0.0739
_refine_ls_wR_factor_ref 0.0751
_reflns_Friedel_coverage 0.000
_reflns_number_gt 3138
_reflns_number_total 3440
_reflns_threshold_expression 'I > 2\s(I)'
_cod_data_source_file d2cc01917e2.cif
_cod_data_source_block cha233
_cod_depositor_comments
;
The following automatic conversions were performed:

data item '_diffrn_radiation_probe' value 'X-ray' was changed to
'x-ray' in accordance with the
/home/data/users/saulius/crontab/automatic-downloads/rss-feeds/RSC/lib/dictionaries/cif_core.dic
dictionary named 'cif_core.dic' version 2.4.2 last updated on
2011-04-26.

Automatic conversion script
Id: cif_fix_values 7556 2019-12-06 15:28:31Z antanas 
;
_cod_database_code 7130218
_shelx_shelxl_version_number 2018/3
_shelx_space_group_comment
;
The symmetry employed for this shelxl refinement is uniquely defined
by the following loop, which should always be used as a source of
symmetry information in preference to the above space-group names.
They are only intended as comments.
;
_shelx_estimated_absorpt_t_max 0.860
_shelx_estimated_absorpt_t_min 0.620
_olex2_refinement_description
;
1. Fixed Uiso
 At 1.2 times of:
  All C(H) groups, All C(H,H) groups
 At 1.5 times of:
  All C(H,H,H) groups
2.a Ternary CH refined with riding coordinates:
 C9(H9)
2.b Secondary CH2 refined with riding coordinates:
 C3(H3A,H3B), C4(H4A,H4B), C5(H5A,H5B), C6(H6A,H6B), C10(H10A,H10B), C11(H11A,
 H11B)
2.c Idealised Me refined as rotating group:
 C8(H8A,H8B,H8C)
;
_olex2_exptl_crystal_mounting_method 'mounted on a cryoloop.'
_olex2_submission_special_instructions 'No special instructions were received'

loop_
_space_group_symop_operation_xyz
'x, y, z'
'-x, y+1/2, -z+1/2'
'-x, -y, -z'
'x, -y-1/2, z-1/2'

loop_
_atom_site_label
_atom_site_type_symbol
_atom_site_fract_x
_atom_site_fract_y
_atom_site_fract_z
_atom_site_U_iso_or_equiv
_atom_site_adp_type
_atom_site_occupancy
_atom_site_site_symmetry_order
_atom_site_calc_flag
_atom_site_refinement_flags_posn
_atom_site_refinement_flags_adp
_atom_site_refinement_flags_occupancy
_atom_site_disorder_assembly
_atom_site_disorder_group
Br1 Br 0.46920(2) 0.69276(2) 0.50922(2) 0.02916(7) Uani 1 1 d . . . . .
O1 O 0.10496(11) 0.66609(11) 0.38810(9) 0.0266(2) Uani 1 1 d . . . . .
N1 N 0.18965(11) 0.51960(11) 0.53843(11) 0.0225(2) Uani 1 1 d . . . . .
C1 C 0.22497(13) 0.77367(13) 0.55756(11) 0.0207(2) Uani 1 1 d . . . . .
C2 C 0.34819(14) 0.80748(13) 0.57385(13) 0.0225(2) Uani 1 1 d . . . . .
C3 C 0.40683(15) 0.93476(16) 0.63753(15) 0.0296(3) Uani 1 1 d . . . . .
H3A H 0.436539 0.997091 0.579921 0.035 Uiso 1 1 calc R U . . .
H3B H 0.480066 0.907301 0.695746 0.035 Uiso 1 1 calc R U . . .
C4 C 0.31096(16) 1.01194(16) 0.70160(15) 0.0313(3) Uani 1 1 d . . . . .
H4A H 0.301670 0.962867 0.775014 0.038 Uiso 1 1 calc R U . . .
H4B H 0.342088 1.105538 0.722848 0.038 Uiso 1 1 calc R U . . .
C5 C 0.18181(16) 1.02068(15) 0.62039(14) 0.0296(3) Uani 1 1 d . . . . .
H5A H 0.191623 1.066702 0.545726 0.036 Uiso 1 1 calc R U . . .
H5B H 0.123277 1.075722 0.659304 0.036 Uiso 1 1 calc R U . . .
C6 C 0.12737(14) 0.87408(14) 0.59402(13) 0.0248(3) Uani 1 1 d . . . . .
H6A H 0.097343 0.838139 0.664989 0.030 Uiso 1 1 calc R U . . .
H6B H 0.054693 0.879446 0.529999 0.030 Uiso 1 1 calc R U . . .
C7 C 0.16993(13) 0.64786(13) 0.48778(12) 0.0209(2) Uani 1 1 d . . . . .
C8 C 0.15032(15) 0.39590(14) 0.46534(14) 0.0275(3) Uani 1 1 d . . . . .
H8A H 0.095537 0.423830 0.393120 0.041 Uiso 1 1 calc R U . . .
H8B H 0.105120 0.332847 0.509896 0.041 Uiso 1 1 calc R U . . .
H8C H 0.224489 0.349870 0.445053 0.041 Uiso 1 1 calc R U . . .
C9 C 0.26648(14) 0.49366(13) 0.65371(13) 0.0245(2) Uani 1 1 d . . . . .
H9 H 0.357763 0.479446 0.652358 0.029 Uiso 1 1 calc R U . . .
C10 C 0.23467(19) 0.56001(16) 0.76508(14) 0.0335(3) Uani 1 1 d . . . . .
H10A H 0.161104 0.621626 0.757078 0.040 Uiso 1 1 calc R U . . .
H10B H 0.304961 0.586969 0.826750 0.040 Uiso 1 1 calc R U . . .
C11 C 0.21076(17) 0.40611(16) 0.74358(14) 0.0305(3) Uani 1 1 d . . . . .
H11A H 0.122905 0.375298 0.722363 0.037 Uiso 1 1 calc R U . . .
H11B H 0.266844 0.340620 0.792075 0.037 Uiso 1 1 calc R U . . .

loop_
_atom_site_aniso_label
_atom_site_aniso_U_11
_atom_site_aniso_U_22
_atom_site_aniso_U_33
_atom_site_aniso_U_23
_atom_site_aniso_U_13
_atom_site_aniso_U_12
Br1 0.02540(9) 0.02521(9) 0.03773(10) -0.00391(5) 0.00770(6) 0.00131(5)
O1 0.0303(5) 0.0250(4) 0.0230(4) 0.0012(4) -0.0006(4) -0.0031(4)
N1 0.0271(5) 0.0158(4) 0.0237(5) -0.0015(4) 0.0020(4) -0.0018(4)
C1 0.0259(6) 0.0148(5) 0.0208(5) 0.0003(4) 0.0016(4) 0.0004(4)
C2 0.0256(6) 0.0174(5) 0.0244(6) -0.0013(4) 0.0038(5) 0.0009(4)
C3 0.0296(7) 0.0240(6) 0.0348(7) -0.0063(5) 0.0041(6) -0.0063(5)
C4 0.0370(7) 0.0232(6) 0.0330(7) -0.0076(5) 0.0029(6) -0.0010(6)
C5 0.0377(7) 0.0173(5) 0.0326(7) -0.0027(5) 0.0017(6) 0.0043(5)
C6 0.0264(6) 0.0191(5) 0.0284(6) -0.0006(5) 0.0031(5) 0.0036(5)
C7 0.0214(5) 0.0180(5) 0.0235(5) -0.0012(4) 0.0038(4) -0.0009(4)
C8 0.0324(7) 0.0192(6) 0.0313(7) -0.0058(5) 0.0063(5) -0.0051(5)
C9 0.0286(6) 0.0185(5) 0.0255(6) 0.0022(4) 0.0014(5) 0.0015(5)
C10 0.0524(10) 0.0223(6) 0.0244(6) 0.0004(5) 0.0017(6) 0.0065(6)
C11 0.0383(8) 0.0222(6) 0.0309(7) 0.0060(5) 0.0054(6) 0.0013(5)

loop_
_atom_type_symbol
_atom_type_description
_atom_type_scat_dispersion_real
_atom_type_scat_dispersion_imag
_atom_type_scat_source
C C 0.0137 0.0067 'International Tables Vol C Tables 4.2.6.8 and 6.1.1.4'
H H 0.0000 0.0000 'International Tables Vol C Tables 4.2.6.8 and 6.1.1.4'
Br Br -0.9338 1.0006 'International Tables Vol C Tables 4.2.6.8 and 6.1.1.4'
N N 0.0241 0.0134 'International Tables Vol C Tables 4.2.6.8 and 6.1.1.4'
O O 0.0389 0.0241 'International Tables Vol C Tables 4.2.6.8 and 6.1.1.4'

loop_
_geom_angle_atom_site_label_1
_geom_angle_atom_site_label_2
_geom_angle_atom_site_label_3
_geom_angle
_geom_angle_site_symmetry_1
_geom_angle_site_symmetry_3
_geom_angle_publ_flag
C7 N1 C8 118.83(12) . . ?
C7 N1 C9 124.28(11) . . ?
C9 N1 C8 116.03(11) . . ?
C2 C1 C6 120.48(12) . . ?
C2 C1 C7 123.90(12) . . ?
C7 C1 C6 115.04(11) . . ?
C1 C2 Br1 120.72(10) . . ?
C1 C2 C3 126.00(13) . . ?
C3 C2 Br1 113.25(11) . . ?
C2 C3 H3A 109.4 . . ?
C2 C3 H3B 109.4 . . ?
C2 C3 C4 111.24(13) . . ?
H3A C3 H3B 108.0 . . ?
C4 C3 H3A 109.4 . . ?
C4 C3 H3B 109.4 . . ?
C3 C4 H4A 109.6 . . ?
C3 C4 H4B 109.6 . . ?
H4A C4 H4B 108.1 . . ?
C5 C4 C3 110.14(12) . . ?
C5 C4 H4A 109.6 . . ?
C5 C4 H4B 109.6 . . ?
C4 C5 H5A 109.7 . . ?
C4 C5 H5B 109.7 . . ?
C4 C5 C6 110.04(12) . . ?
H5A C5 H5B 108.2 . . ?
C6 C5 H5A 109.7 . . ?
C6 C5 H5B 109.7 . . ?
C1 C6 C5 112.36(12) . . ?
C1 C6 H6A 109.1 . . ?
C1 C6 H6B 109.1 . . ?
C5 C6 H6A 109.1 . . ?
C5 C6 H6B 109.1 . . ?
H6A C6 H6B 107.9 . . ?
O1 C7 N1 122.58(12) . . ?
O1 C7 C1 118.58(12) . . ?
N1 C7 C1 118.80(11) . . ?
N1 C8 H8A 109.5 . . ?
N1 C8 H8B 109.5 . . ?
N1 C8 H8C 109.5 . . ?
H8A C8 H8B 109.5 . . ?
H8A C8 H8C 109.5 . . ?
H8B C8 H8C 109.5 . . ?
N1 C9 H9 115.3 . . ?
N1 C9 C10 120.99(12) . . ?
N1 C9 C11 118.46(12) . . ?
C10 C9 H9 115.3 . . ?
C10 C9 C11 60.27(10) . . ?
C11 C9 H9 115.3 . . ?
C9 C10 H10A 117.7 . . ?
C9 C10 H10B 117.7 . . ?
C9 C10 C11 60.29(10) . . ?
H10A C10 H10B 114.9 . . ?
C11 C10 H10A 117.7 . . ?
C11 C10 H10B 117.7 . . ?
C9 C11 H11A 117.8 . . ?
C9 C11 H11B 117.8 . . ?
C10 C11 C9 59.44(10) . . ?
C10 C11 H11A 117.8 . . ?
C10 C11 H11B 117.8 . . ?
H11A C11 H11B 115.0 . . ?

loop_
_geom_bond_atom_site_label_1
_geom_bond_atom_site_label_2
_geom_bond_distance
_geom_bond_site_symmetry_2
_geom_bond_publ_flag
Br1 C2 1.9174(14) . ?
O1 C7 1.2339(17) . ?
N1 C7 1.3542(17) . ?
N1 C8 1.4631(17) . ?
N1 C9 1.4417(18) . ?
C1 C2 1.330(2) . ?
C1 C6 1.5151(19) . ?
C1 C7 1.5029(18) . ?
C2 C3 1.4965(19) . ?
C3 H3A 0.9700 . ?
C3 H3B 0.9700 . ?
C3 C4 1.527(2) . ?
C4 H4A 0.9700 . ?
C4 H4B 0.9700 . ?
C4 C5 1.524(2) . ?
C5 H5A 0.9700 . ?
C5 H5B 0.9700 . ?
C5 C6 1.5261(19) . ?
C6 H6A 0.9700 . ?
C6 H6B 0.9700 . ?
C8 H8A 0.9600 . ?
C8 H8B 0.9600 . ?
C8 H8C 0.9600 . ?
C9 H9 0.9800 . ?
C9 C10 1.492(2) . ?
C9 C11 1.505(2) . ?
C10 H10A 0.9700 . ?
C10 H10B 0.9700 . ?
C10 C11 1.505(2) . ?
C11 H11A 0.9700 . ?
C11 H11B 0.9700 . ?

loop_
_geom_torsion_atom_site_label_1
_geom_torsion_atom_site_label_2
_geom_torsion_atom_site_label_3
_geom_torsion_atom_site_label_4
_geom_torsion
_geom_torsion_site_symmetry_1
_geom_torsion_site_symmetry_2
_geom_torsion_site_symmetry_3
_geom_torsion_site_symmetry_4
_geom_torsion_publ_flag
Br1 C2 C3 C4 -172.36(10) . . . . ?
N1 C9 C10 C11 107.29(15) . . . . ?
N1 C9 C11 C10 -111.40(15) . . . . ?
C1 C2 C3 C4 9.6(2) . . . . ?
C2 C1 C6 C5 13.31(18) . . . . ?
C2 C1 C7 O1 -107.47(16) . . . . ?
C2 C1 C7 N1 74.88(18) . . . . ?
C2 C3 C4 C5 -43.59(17) . . . . ?
C3 C4 C5 C6 63.49(17) . . . . ?
C4 C5 C6 C1 -47.28(17) . . . . ?
C6 C1 C2 Br1 -171.76(10) . . . . ?
C6 C1 C2 C3 6.2(2) . . . . ?
C6 C1 C7 O1 63.80(17) . . . . ?
C6 C1 C7 N1 -113.84(14) . . . . ?
C7 N1 C9 C10 59.48(19) . . . . ?
C7 N1 C9 C11 130.07(14) . . . . ?
C7 C1 C2 Br1 -0.93(19) . . . . ?
C7 C1 C2 C3 176.99(13) . . . . ?
C7 C1 C6 C5 -158.29(12) . . . . ?
C8 N1 C7 O1 10.1(2) . . . . ?
C8 N1 C7 C1 -172.36(12) . . . . ?
C8 N1 C9 C10 -131.35(14) . . . . ?
C8 N1 C9 C11 -60.77(17) . . . . ?
C9 N1 C7 O1 178.98(13) . . . . ?
C9 N1 C7 C1 -3.5(2) . . . . ?
